data_1566256
loop_
_publ_author_name
'Fabrice Dal Bo'
'Frederic Hatert'
'Simon Philippo'

_publ_section_title
;
 New crystallographic data and formula revision of phuralumite,
 Al2[(UO2)3(PO4)2O(OH)](OH)3(H2O)9
;
_journal_name_full 'Journal of GeoSciences'
_journal_page_first 87
_journal_page_last 95
_journal_paper_doi 10.3190/jgeosci.233
_journal_volume 62
_journal_year 2017
_chemical_formula_moiety 'Al2 O21 P2 U3, 6.5(O)'
_chemical_formula_sum 'Al2 H20 O27 P2 U3'
_chemical_formula_weight 1282.15
_space_group_crystal_system monoclinic
_space_group_IT_number 14
_space_group_name_Hall '-P 2yn'
_space_group_name_H-M_alt 'P 1 21/n 1'
_atom_sites_solution_hydrogens geom
_atom_sites_solution_primary direct
_atom_sites_solution_secondary difmap
_cell_angle_alpha 90.00
_cell_angle_beta 107.962(3)
_cell_angle_gamma 90.00
_cell_formula_units_Z 4
_cell_length_a 9.4280(3)
_cell_length_b 20.8445(5)
_cell_length_c 13.4207(4)
_cell_measurement_reflns_used 2934
_cell_measurement_temperature 293(2)
_cell_measurement_theta_max 28.4690
_cell_measurement_theta_min 2.3350
_cell_volume 2508.92(13)
_computing_cell_refinement 'CrysAlisPro 1.171.38.41 (Rigaku OD, 2015)'
_computing_data_collection 'CrysAlisPro 1.171.38.41 (Rigaku OD, 2015)'
_computing_data_reduction 'CrysAlisPro 1.171.38.41 (Rigaku OD, 2015)'
_computing_molecular_graphics
;
O. V. Dolomanov, L. J. Bourhis, R. J. Gildea, J. A. K. Howard and H. Puschmann,
OLEX2: a complete structure solution, refinement and analysis program.
J. Appl. Cryst. (2009). 42, 339-341.
;
_computing_publication_material
;
O. V. Dolomanov, L. J. Bourhis, R. J. Gildea, J. A. K. Howard and H. Puschmann,
OLEX2: a complete structure solution, refinement and analysis program.
J. Appl. Cryst. (2009). 42, 339-341.
;
_computing_structure_refinement 'SHELXL-97 (Sheldrick, 1997)'
_computing_structure_solution 'A short history of SHELX (Sheldrick, 2007)'
_diffrn_ambient_temperature 293(2)
_diffrn_detector 'CCD plate'
_diffrn_detector_area_resol_mean 32.0175
_diffrn_detector_type Eos
_diffrn_measured_fraction_theta_full 0.9994
_diffrn_measured_fraction_theta_max 0.8789
_diffrn_measurement_details
;
List of Runs (angles in degrees, time in seconds):

  # Type    Start    End  Width  t~exp~   \w     \q     \k     \f   Frames
--------------------------------------------------------------------------
  1  \w    -14.00  22.00   1.00  200.46    --  -16.99 -99.00 -60.00   36
  2  \w    -43.00  55.00   1.00  200.46    --  -16.99  37.00   0.00   98
  3  \w    -88.00   3.00   1.00  200.46    --  -16.99 -19.00-180.00   91
;
_diffrn_measurement_device 'four-circle diffractometer'
_diffrn_measurement_device_type 'Xcalibur, Eos'
_diffrn_measurement_method '\w scans'
_diffrn_orient_matrix_type 'CrysAlisPro convention (1999,Acta A55,543-557)'
_diffrn_orient_matrix_UB_11 -0.0312280000
_diffrn_orient_matrix_UB_12 -0.0045332000
_diffrn_orient_matrix_UB_13 -0.0548053000
_diffrn_orient_matrix_UB_21 -0.0696959000
_diffrn_orient_matrix_UB_22 -0.0076549000
_diffrn_orient_matrix_UB_23 0.0068586000
_diffrn_orient_matrix_UB_31 -0.0205403000
_diffrn_orient_matrix_UB_32 0.0328516000
_diffrn_orient_matrix_UB_33 -0.0059427000
_diffrn_radiation_monochromator graphite
_diffrn_radiation_probe x-ray
_diffrn_radiation_type 'Mo K\a'
_diffrn_radiation_wavelength 0.71073
_diffrn_reflns_av_R_equivalents 0.0449
_diffrn_reflns_av_unetI/netI 0.0753
_diffrn_reflns_limit_h_max 11
_diffrn_reflns_limit_h_min -12
_diffrn_reflns_limit_k_max 25
_diffrn_reflns_limit_k_min -28
_diffrn_reflns_limit_l_max 14
_diffrn_reflns_limit_l_min -17
_diffrn_reflns_number 11640
_diffrn_reflns_theta_full 28.79
_diffrn_reflns_theta_max 28.79
_diffrn_reflns_theta_min 1.95
_diffrn_source 'fine-focus sealed X-ray tube'
_diffrn_source_type 'Enhance (Mo) X-ray Source'
_exptl_absorpt_coefficient_mu 19.621
_exptl_absorpt_correction_T_max 0.361
_exptl_absorpt_correction_T_min 0.215
_exptl_absorpt_correction_type analytical
_exptl_absorpt_process_details
;
CrysAlisPro 1.171.38.41 (Rigaku Oxford Diffraction, 2015)
Analytical numeric absorption correction using a multifaceted crystal
			model based on expressions derived by R.C. Clark & J.S. Reid.
(Clark, R. C. & Reid, J. S. (1995). Acta Cryst. A51, 887-897)
Empirical absorption correction using spherical harmonics,
 implemented in SCALE3 ABSPACK scaling algorithm.
;
_exptl_crystal_density_diffrn 3.394
_exptl_crystal_density_method 'not measured'
_exptl_crystal_F_000 2272
_exptl_crystal_size_max 0.116
_exptl_crystal_size_mid 0.115
_exptl_crystal_size_min 0.083
_refine_diff_density_max 5.017
_refine_diff_density_min -2.692
_refine_diff_density_rms 0.402
_refine_ls_extinction_method none
_refine_ls_goodness_of_fit_ref 1.070
_refine_ls_hydrogen_treatment mixed
_refine_ls_matrix_type full
_refine_ls_number_parameters 309
_refine_ls_number_reflns 5739
_refine_ls_number_restraints 0
_refine_ls_restrained_S_all 1.070
_refine_ls_R_factor_all 0.0835
_refine_ls_R_factor_gt 0.0571
_refine_ls_shift/su_max 0.001
_refine_ls_shift/su_mean 0.000
_refine_ls_structure_factor_coef Fsqd
_refine_ls_weighting_details 'calc w=1/[\s^2^(Fo^2^)+(0.0644P)^2^+18.6686P] where P=(Fo^2^+2Fc^2^)/3'
_refine_ls_weighting_scheme calc
_refine_ls_wR_factor_gt 0.1311
_refine_ls_wR_factor_ref 0.1491
_reflns_number_gt 4268
_reflns_number_total 5739
_reflns_threshold_expression >2sigma(I)
_cod_data_source_file jgeosci.233_VC2040-Phuralumite.cif
_cod_data_source_block vc2040-1
_cod_original_cell_volume 2508.92(12)
_cod_original_formula_sum 'H20 Al2 O27 P2 U3'
_cod_database_code 1566256
_chemical_oxdiff_formula 'Al2 H20 O27 P2 U3'
_reflns_odcompleteness_completeness 99.94
_reflns_odcompleteness_iscentric 1
_reflns_odcompleteness_theta 26.32
_oxdiff_exptl_absorpt_empirical_details
;
Empirical correction (ABSPACK) includes:
- Absorption correction using spherical harmonics
- Frame scaling
- Detector area scaling
;
_oxdiff_exptl_absorpt_empirical_full_max 1.617
_oxdiff_exptl_absorpt_empirical_full_min 0.810

loop_
_space_group_symop_id
_space_group_symop_operation_xyz
1 'x, y, z'
2 '-x+1/2, y+1/2, -z+1/2'
3 '-x, -y, -z'
4 'x-1/2, -y-1/2, z-1/2'

loop_
_atom_site_label
_atom_site_type_symbol
_atom_site_fract_x
_atom_site_fract_y
_atom_site_fract_z
_atom_site_U_iso_or_equiv
_atom_site_adp_type
_atom_site_occupancy
_atom_site_symmetry_multiplicity
_atom_site_calc_flag
_atom_site_refinement_flags
_atom_site_disorder_assembly
_atom_site_disorder_group
U1 U 0.26806(6) 0.72712(3) 1.14468(4) 0.02158(16) Uani 1 1 d . . .
U2 U 0.59117(6) 0.71881(3) 1.03141(4) 0.02182(16) Uani 1 1 d . . .
U3 U 1.17078(6) 0.73950(3) 0.82637(4) 0.02270(16) Uani 1 1 d . . .
O12 O 1.5704(12) 0.7571(5) 0.7134(9) 0.033(3) Uani 1 1 d . . .
P1 P 0.9145(4) 0.7571(2) 0.9396(3) 0.0221(8) Uani 1 1 d . . .
O13 O 1.2928(11) 0.7552(5) 0.6853(8) 0.024(2) Uani 1 1 d . . .
O10 O 1.3301(11) 0.6946(5) 0.9899(8) 0.024(2) Uani 1 1 d . . .
O14 O 1.4263(12) 0.6529(5) 0.6762(8) 0.031(3) Uani 1 1 d . . .
O8 O 0.5202(10) 0.7203(5) 1.1778(8) 0.024(2) Uani 1 1 d . . .
O15 O 0.7858(14) 0.7234(5) 0.9595(9) 0.036(3) Uani 1 1 d . . .
Al1 Al 1.4482(5) 0.6121(2) 0.5656(4) 0.0283(11) Uani 1 1 d . . .
O18 O 1.3026(11) 0.5553(5) 0.5376(9) 0.031(3) Uani 1 1 d . . .
P2 P 1.4401(4) 0.71877(19) 0.7284(3) 0.0235(8) Uani 1 1 d . . .
Al2 Al 1.3364(5) 0.4900(2) 0.4512(4) 0.0321(11) Uani 1 1 d . . .
O1 O 0.2789(12) 0.8088(6) 1.1203(9) 0.036(3) Uani 1 1 d . . .
O5 O 1.2234(13) 0.8177(5) 0.8779(9) 0.034(3) Uani 1 1 d . . .
O3 O 0.5581(13) 0.8043(6) 1.0158(9) 0.038(3) Uani 1 1 d . . .
O7 O 1.4530(12) 0.7111(5) 0.8446(8) 0.031(3) Uani 1 1 d . . .
O11 O 1.0622(11) 0.7244(5) 0.9885(8) 0.027(2) Uani 1 1 d . . .
O9 O 0.8993(11) 0.7556(5) 0.8206(8) 0.030(2) Uani 1 1 d . . .
O6 O 1.1222(12) 0.6596(5) 0.7821(8) 0.033(3) Uani 1 1 d . . .
O16 O 1.4224(13) 0.6733(5) 0.4738(9) 0.035(3) Uani 1 1 d . . .
O4 O 0.6264(12) 0.6353(5) 1.0453(9) 0.035(3) Uani 1 1 d . . .
O2 O 0.2500(13) 0.6443(5) 1.1680(8) 0.033(3) Uani 1 1 d . . .
O21 O 1.4956(11) 0.5485(5) 0.4488(9) 0.031(3) Uani 1 1 d . . .
O17 O 1.3829(12) 0.4277(5) 0.3672(9) 0.033(3) Uani 1 1 d . . .
O20 O 1.1928(13) 0.4356(5) 0.4842(10) 0.040(3) Uani 1 1 d . . .
O19 O 1.1939(13) 0.5242(6) 0.3340(9) 0.042(3) Uani 1 1 d . . .
O23 O 1.0516(14) 0.6323(6) 0.3293(10) 0.044(3) Uani 1 1 d . . .
O24 O 1.0914(13) 0.5570(6) 0.6354(11) 0.051(4) Uani 1 1 d . . .
O22 O 1.5297(16) 0.5728(6) 0.2600(10) 0.056(4) Uani 1 1 d . . .
O25 O 1.297(2) 0.5636(7) 0.9591(14) 0.083(5) Uani 1 1 d . . .
O26 O 1.189(3) 0.4500(11) 0.7621(19) 0.042(6) Uiso 0.50 1 d P . .
O28 O 1.460(3) 0.4699(14) 0.127(2) 0.069(9) Uiso 0.50 1 d P . .
O29 O 1.055(4) 0.4147(16) -0.046(3) 0.078(10) Uiso 0.50 1 d P . .
O27 O 1.244(3) 0.3951(12) 0.162(2) 0.049(7) Uiso 0.50 1 d P . .
O30 O 0.972(4) 0.5254(17) -0.149(3) 0.087(11) Uiso 0.50 1 d P . .

loop_
_atom_site_aniso_label
_atom_site_aniso_U_11
_atom_site_aniso_U_22
_atom_site_aniso_U_33
_atom_site_aniso_U_23
_atom_site_aniso_U_13
_atom_site_aniso_U_12
U1 0.0171(3) 0.0307(3) 0.0178(3) 0.0002(2) 0.0067(2) 0.0009(2)
U2 0.0176(3) 0.0296(3) 0.0197(3) -0.0002(2) 0.0079(2) -0.0001(2)
U3 0.0180(3) 0.0312(3) 0.0199(3) 0.0012(2) 0.0073(2) 0.0007(2)
O12 0.020(6) 0.046(7) 0.036(7) 0.003(5) 0.011(5) 0.005(5)
P1 0.0189(18) 0.033(2) 0.0157(18) 0.0025(15) 0.0066(15) 0.0007(16)
O13 0.021(5) 0.032(6) 0.021(5) -0.002(4) 0.008(4) 0.003(5)
O10 0.022(5) 0.034(6) 0.020(5) 0.006(4) 0.011(4) 0.006(5)
O14 0.036(6) 0.034(6) 0.030(6) -0.006(5) 0.019(5) 0.003(5)
O8 0.013(5) 0.044(6) 0.019(5) -0.002(4) 0.009(4) 0.002(4)
O15 0.042(7) 0.041(7) 0.028(6) 0.001(5) 0.014(6) 0.000(6)
Al1 0.029(3) 0.027(2) 0.031(3) -0.0008(19) 0.012(2) 0.001(2)
O18 0.020(5) 0.034(6) 0.044(7) -0.001(5) 0.017(5) -0.005(5)
P2 0.0190(19) 0.032(2) 0.0209(19) -0.0003(15) 0.0080(16) 0.0019(16)
Al2 0.024(2) 0.027(3) 0.046(3) -0.003(2) 0.013(2) 0.002(2)
O1 0.026(6) 0.046(7) 0.037(7) -0.009(5) 0.010(5) 0.008(5)
O5 0.041(7) 0.028(6) 0.039(7) 0.006(5) 0.021(6) 0.012(5)
O3 0.042(7) 0.046(7) 0.028(6) -0.002(5) 0.014(6) 0.001(6)
O7 0.027(6) 0.050(7) 0.022(6) -0.001(5) 0.014(5) -0.001(5)
O11 0.018(5) 0.040(6) 0.028(6) 0.003(5) 0.013(5) 0.010(5)
O9 0.014(5) 0.053(7) 0.029(6) 0.004(5) 0.015(5) -0.003(5)
O6 0.029(6) 0.043(7) 0.029(6) -0.008(5) 0.009(5) 0.001(5)
O16 0.038(7) 0.035(6) 0.030(6) 0.002(5) 0.007(5) 0.002(5)
O4 0.028(6) 0.043(7) 0.035(7) -0.002(5) 0.012(5) -0.002(5)
O2 0.041(7) 0.032(6) 0.031(6) 0.002(5) 0.018(5) 0.003(5)
O21 0.021(6) 0.028(6) 0.043(7) -0.008(5) 0.007(5) -0.002(5)
O17 0.025(6) 0.024(6) 0.049(7) -0.006(5) 0.012(5) 0.004(5)
O20 0.033(7) 0.032(6) 0.057(8) 0.002(6) 0.019(6) 0.002(5)
O19 0.032(7) 0.046(7) 0.040(8) -0.008(6) -0.001(6) 0.007(6)
O23 0.048(8) 0.040(7) 0.046(8) 0.005(6) 0.019(6) 0.010(6)
O24 0.028(7) 0.064(9) 0.069(10) -0.025(7) 0.028(7) -0.014(6)
O22 0.075(10) 0.049(8) 0.041(8) 0.008(6) 0.014(7) 0.004(7)
O25 0.100(14) 0.058(10) 0.088(13) 0.001(9) 0.026(11) -0.007(10)

loop_
_atom_type_symbol
_atom_type_description
_atom_type_scat_dispersion_real
_atom_type_scat_dispersion_imag
_atom_type_scat_source
H H 0.0000 0.0000 'International Tables Vol C Tables 4.2.6.8 and 6.1.1.4'
O O 0.0106 0.0060 'International Tables Vol C Tables 4.2.6.8 and 6.1.1.4'
Al Al 0.0645 0.0514 'International Tables Vol C Tables 4.2.6.8 and 6.1.1.4'
P P 0.1023 0.0942 'International Tables Vol C Tables 4.2.6.8 and 6.1.1.4'
U U -9.6767 9.6646 'International Tables Vol C Tables 4.2.6.8 and 6.1.1.4'

loop_
_exptl_crystal_face_index_h
_exptl_crystal_face_index_k
_exptl_crystal_face_index_l
_exptl_crystal_face_perp_dist
0 13 16 0.0399
-4 5 -15 0.0332
0 -17 15 0.0384
-3 -27 -5 0.0561
-9 13 -6 0.0348
5 14 12 0.0462
-7 8 -12 0.0337
0 -8 17 0.0390
-7 23 8 0.0478
-9 -5 17 0.0608
1 -28 5 0.0405
-4 22 12 0.0441
9 5 -17 0.0559
-13 4 1 0.0551
-9 22 0 0.0462
-2 29 -3 0.0512
12 8 -2 0.0492
3 -29 0 0.0492
-1 1 -17 0.0415
13 -1 -7 0.0374

loop_
_geom_angle_atom_site_label_1
_geom_angle_atom_site_label_2
_geom_angle_atom_site_label_3
_geom_angle
_geom_angle_site_symmetry_1
_geom_angle_site_symmetry_3
U2 U1 U3 60.771(14) . 4_576
U2 U1 U3 62.292(14) . 1_455
U3 U1 U3 120.287(18) 4_576 1_455
O12 U1 U2 174.5(3) 4_476 .
O12 U1 U3 118.0(3) 4_476 4_576
O12 U1 U3 116.9(3) 4_476 1_455
O12 U1 O10 143.9(4) 4_476 1_455
O12 U1 O11 79.5(4) 4_476 1_455
O10 U1 U2 37.8(2) 1_455 .
O10 U1 U3 32.6(2) 1_455 1_455
O10 U1 U3 98.1(2) 1_455 4_576
O8 U1 U2 33.0(2) . .
O8 U1 U3 95.3(2) . 1_455
O8 U1 U3 29.9(2) . 4_576
O8 U1 O12 147.0(4) . 4_476
O8 U1 O10 68.7(3) . 1_455
O8 U1 O11 133.4(3) . 1_455
O8 U1 O9 67.5(3) . 4_576
O1 U1 U2 82.5(4) . .
O1 U1 U3 80.8(4) . 4_576
O1 U1 U3 75.5(4) . 1_455
O1 U1 O12 92.1(5) . 4_476
O1 U1 O10 93.9(4) . 1_455
O1 U1 O8 88.8(4) . .
O1 U1 O11 86.4(5) . 1_455
O1 U1 O9 89.8(5) . 4_576
O1 U1 O2 177.9(5) . .
O11 U1 U2 100.5(2) 1_455 .
O11 U1 U3 38.9(2) 1_455 1_455
O11 U1 U3 158.5(2) 1_455 4_576
O11 U1 O10 65.5(3) 1_455 1_455
O9 U1 U2 99.9(2) 4_576 .
O9 U1 U3 157.8(3) 4_576 1_455
O9 U1 U3 39.4(2) 4_576 4_576
O9 U1 O12 79.5(4) 4_576 4_476
O9 U1 O10 136.0(3) 4_576 1_455
O9 U1 O11 158.5(3) 4_576 1_455
O2 U1 U2 99.1(3) . .
O2 U1 U3 101.1(4) . 4_576
O2 U1 U3 104.1(3) . 1_455
O2 U1 O12 86.3(4) . 4_476
O2 U1 O10 86.6(4) . 1_455
O2 U1 O8 93.2(4) . .
O2 U1 O11 92.0(4) . 1_455
O2 U1 O9 91.3(5) . 4_576
U1 U2 U3 60.702(14) . 4_576
U1 U2 U3 62.293(14) . 1_455
U3 U2 U3 120.223(18) 4_576 1_455
O13 U2 U1 99.5(2) 4_576 .
O13 U2 U3 38.8(2) 4_576 4_576
O13 U2 U3 154.4(2) 4_576 1_455
O13 U2 O10 136.9(3) 4_576 1_455
O13 U2 O7 157.9(3) 4_576 1_455
O10 U2 U1 38.1(2) 1_455 .
O10 U2 U3 98.3(2) 1_455 4_576
O10 U2 U3 32.4(2) 1_455 1_455
O10 U2 O7 64.2(3) 1_455 1_455
O8 U2 U1 33.4(2) . .
O8 U2 U3 95.6(2) . 1_455
O8 U2 U3 29.5(3) . 4_576
O8 U2 O13 67.5(3) . 4_576
O8 U2 O10 69.4(3) . 1_455
O8 U2 O15 147.4(4) . .
O8 U2 O7 133.1(3) . 1_455
O15 U2 U1 175.0(3) . .
O15 U2 U3 118.9(3) . 4_576
O15 U2 U3 116.2(3) . 1_455
O15 U2 O13 80.2(4) . 4_576
O15 U2 O10 142.7(4) . 1_455
O15 U2 O7 79.4(4) . 1_455
O3 U2 U1 82.6(4) . .
O3 U2 U3 82.6(4) . 4_576
O3 U2 U3 73.8(4) . 1_455
O3 U2 O13 86.6(4) . 4_576
O3 U2 O10 93.0(4) . 1_455
O3 U2 O8 90.0(4) . .
O3 U2 O15 92.4(5) . .
O3 U2 O7 85.8(4) . 1_455
O7 U2 U1 100.0(2) 1_455 .
O7 U2 U3 38.6(2) 1_455 1_455
O7 U2 U3 158.5(2) 1_455 4_576
O4 U2 U1 98.6(3) . .
O4 U2 U3 98.1(4) . 4_576
O4 U2 U3 106.6(4) . 1_455
O4 U2 O13 93.3(4) . 4_576
O4 U2 O10 87.9(4) . 1_455
O4 U2 O8 91.1(4) . .
O4 U2 O15 86.4(4) . .
O4 U2 O3 178.8(5) . .
O4 U2 O7 93.8(5) . 1_455
U1 U3 U2 58.528(14) 4_675 4_675
P1 U3 U1 63.26(7) . 4_675
P1 U3 U2 120.84(7) . 4_675
O13 U3 U1 95.1(2) . 4_675
O13 U3 U2 36.6(2) . 4_675
O13 U3 P1 156.1(2) . .
O13 U3 P2 27.5(2) . .
O13 U3 O7 54.8(3) . .
O13 U3 O11 175.4(3) . .
O13 U3 O9 130.1(3) . .
O10 U3 U1 147.8(2) . 4_675
O10 U3 U2 151.1(2) . 4_675
O10 U3 P1 87.9(2) . .
O10 U3 O13 115.4(3) . .
O10 U3 P2 88.4(2) . .
O10 U3 O7 60.7(3) . .
O10 U3 O11 60.6(3) . .
O10 U3 O9 114.3(3) . .
O8 U3 U1 30.8(2) 4_675 4_675
O8 U3 U2 30.1(2) 4_675 4_675
O8 U3 P1 90.9(2) 4_675 .
O8 U3 O13 65.8(3) 4_675 .
O8 U3 O10 178.6(3) 4_675 .
O8 U3 P2 92.9(3) 4_675 .
O8 U3 O7 120.6(3) 4_675 .
O8 U3 O11 118.2(3) 4_675 .
O8 U3 O9 64.4(3) 4_675 .
P2 U3 U1 120.46(7) . 4_675
P2 U3 U2 62.94(7) . 4_675
P2 U3 P1 176.22(10) . .
O5 U3 U1 100.4(4) . 4_675
O5 U3 U2 97.7(4) . 4_675
O5 U3 P1 82.7(4) . .
O5 U3 O13 92.0(4) . .
O5 U3 O10 88.9(4) . .
O5 U3 O8 91.6(5) . 4_675
O5 U3 P2 96.9(4) . .
O5 U3 O7 91.0(4) . .
O5 U3 O11 85.6(4) . .
O5 U3 O9 92.8(4) . .
O7 U3 U1 148.4(2) . 4_675
O7 U3 U2 91.0(2) . 4_675
O7 U3 P1 148.1(2) . .
O7 U3 P2 28.2(2) . .
O7 U3 O11 121.2(3) . .
O11 U3 U1 89.2(2) . 4_675
O11 U3 U2 147.7(2) . 4_675
O11 U3 P1 27.4(2) . .
O11 U3 P2 148.8(2) . .
O9 U3 U1 35.3(2) . 4_675
O9 U3 U2 93.6(2) . 4_675
O9 U3 P1 28.1(2) . .
O9 U3 P2 155.5(2) . .
O9 U3 O7 173.7(3) . .
O9 U3 O11 54.1(3) . .
O6 U3 U1 81.8(4) . 4_675
O6 U3 U2 85.4(4) . 4_675
O6 U3 P1 96.3(4) . .
O6 U3 O13 90.1(4) . .
O6 U3 O10 88.0(4) . .
O6 U3 O8 91.4(4) . 4_675
O6 U3 P2 83.8(4) . .
O6 U3 O5 176.8(5) . .
O6 U3 O7 88.3(4) . .
O6 U3 O11 92.1(4) . .
O6 U3 O9 87.7(4) . .
P2 O12 U1 153.3(7) . 4_775
O15 P1 U3 142.3(5) . .
O15 P1 O11 113.6(6) . .
O15 P1 O9 110.4(6) . .
O15 P1 O16 111.3(6) . 4_576
O11 P1 U3 55.4(4) . .
O11 P1 O9 102.5(6) . .
O11 P1 O16 110.4(6) . 4_576
O9 P1 U3 50.6(4) . .
O16 P1 U3 106.0(5) 4_576 .
O16 P1 O9 108.1(6) 4_576 .
U2 O13 U3 104.6(4) 4_675 .
P2 O13 U2 145.4(6) . 4_675
P2 O13 U3 102.8(5) . .
U1 O10 U3 114.9(4) 1_655 .
U2 O10 U1 104.1(4) 1_655 1_655
U2 O10 U3 115.6(4) 1_655 .
P2 O14 Al1 142.9(7) . .
U2 O8 U1 113.6(4) . .
U3 O8 U1 119.3(4) 4_576 .
U3 O8 U2 120.4(4) 4_576 .
P1 O15 U2 151.7(7) . .
O14 Al1 Al2 136.3(4) . .
O14 Al1 Al2 131.2(4) . 3_866
O14 Al1 O21 169.9(5) . .
O18 Al1 O14 102.5(5) . .
O18 Al1 Al2 36.0(4) . .
O18 Al1 Al2 90.5(4) . 3_866
O18 Al1 O21 76.1(5) . .
O18 Al1 O17 108.2(5) . 3_866
Al2 Al1 Al2 59.82(19) . 3_866
O16 Al1 O14 102.3(6) . .
O16 Al1 O18 114.3(6) . .
O16 Al1 Al2 114.7(4) . 3_866
O16 Al1 Al2 108.1(4) . .
O16 Al1 O21 87.2(5) . .
O16 Al1 O17 127.7(6) . 3_866
O21 Al1 Al2 40.5(3) . .
O21 Al1 Al2 39.5(3) . 3_866
O17 Al1 O14 96.7(6) 3_866 .
O17 Al1 Al2 89.0(4) 3_866 .
O17 Al1 Al2 35.3(4) 3_866 3_866
O17 Al1 O21 74.5(5) 3_866 .
Al1 O18 Al2 110.4(6) . .
O12 P2 U3 138.4(5) . .
O12 P2 O13 111.2(6) . .
O12 P2 O7 111.9(6) . .
O13 P2 U3 49.6(4) . .
O13 P2 O7 102.3(6) . .
O14 P2 U3 109.9(4) . .
O14 P2 O12 111.6(6) . .
O14 P2 O13 109.5(6) . .
O14 P2 O7 110.0(6) . .
O7 P2 U3 54.9(4) . .
Al1 Al2 Al1 120.18(19) . 3_866
O18 Al2 Al1 144.0(4) . 3_866
O18 Al2 Al1 33.6(3) . .
O18 Al2 Al2 88.7(4) . 3_866
O18 Al2 O21 97.6(5) . 3_866
O18 Al2 O21 80.5(5) . .
O18 Al2 O20 91.1(5) . .
Al2 Al2 Al1 59.95(18) 3_866 3_866
Al2 Al2 Al1 60.23(19) 3_866 .
O21 Al2 Al1 84.2(3) . 3_866
O21 Al2 Al1 47.1(3) 3_866 3_866
O21 Al2 Al1 47.4(3) . .
O21 Al2 Al1 85.0(4) 3_866 .
O21 Al2 Al2 39.6(3) 3_866 3_866
O21 Al2 Al2 38.8(3) . 3_866
O21 Al2 O21 78.3(5) 3_866 .
O21 Al2 O20 94.6(5) 3_866 .
O17 Al2 Al1 142.6(4) . .
O17 Al2 Al1 33.5(4) . 3_866
O17 Al2 O18 176.1(5) . .
O17 Al2 Al2 87.6(4) . 3_866
O17 Al2 O21 95.7(5) . .
O17 Al2 O21 80.4(5) . 3_866
O17 Al2 O20 92.4(5) . .
O17 Al2 O19 89.9(5) . .
O20 Al2 Al1 98.0(4) . 3_866
O20 Al2 Al1 123.1(4) . .
O20 Al2 Al2 133.5(5) . 3_866
O20 Al2 O21 168.1(6) . .
O19 Al2 Al1 122.4(4) . 3_866
O19 Al2 Al1 99.0(4) . .
O19 Al2 O18 91.7(5) . .
O19 Al2 Al2 134.0(5) . 3_866
O19 Al2 O21 96.1(6) . .
O19 Al2 O21 168.1(6) . 3_866
O19 Al2 O20 92.5(6) . .
U2 O7 U3 106.3(4) 1_655 .
P2 O7 U2 152.1(6) . 1_655
P2 O7 U3 96.9(5) . .
U1 O11 U3 107.4(4) 1_655 .
P1 O11 U1 140.0(6) . 1_655
P1 O11 U3 97.2(5) . .
U1 O9 U3 105.3(4) 4_675 .
P1 O9 U1 152.5(6) . 4_675
P1 O9 U3 101.3(5) . .
P1 O16 Al1 154.2(8) 4_675 .
Al2 O21 Al1 92.2(5) . .
Al2 O21 Al1 93.4(5) 3_866 .
Al2 O21 Al2 101.7(5) 3_866 .
Al1 O17 Al2 111.1(6) 3_866 .

loop_
_geom_bond_atom_site_label_1
_geom_bond_atom_site_label_2
_geom_bond_distance
_geom_bond_site_symmetry_2
U1 U2 3.8048(7) .
U1 U3 4.0915(7) 1_455
U1 U3 3.8904(8) 4_576
U1 O12 2.343(11) 4_476
U1 O10 2.422(10) 1_455
U1 O8 2.285(9) .
U1 O1 1.742(12) .
U1 O11 2.378(11) 1_455
U1 O9 2.331(11) 4_576
U1 O2 1.772(10) .
U2 U3 3.8930(7) 4_576
U2 U3 4.0915(8) 1_455
U2 O13 2.398(10) 4_576
U2 O10 2.404(10) 1_455
U2 O8 2.262(9) .
U2 O15 2.324(12) .
U2 O3 1.809(12) .
U2 O7 2.448(11) 1_455
U2 O4 1.770(11) .
U3 U1 3.8904(8) 4_675
U3 U2 3.8931(7) 4_675
U3 P1 3.248(4) .
U3 O13 2.522(10) .
U3 O10 2.432(10) .
U3 O8 2.224(10) 4_675
U3 P2 3.228(4) .
U3 O5 1.780(11) .
U3 O7 2.662(11) .
U3 O11 2.694(10) .
U3 O9 2.559(9) .
U3 O6 1.781(11) .
O12 U1 2.343(10) 4_775
O12 P2 1.530(11) .
P1 O15 1.496(12) .
P1 O11 1.508(11) .
P1 O9 1.560(11) .
P1 O16 1.517(12) 4_576
O13 U2 2.398(10) 4_675
O13 P2 1.531(10) .
O10 U1 2.422(10) 1_655
O10 U2 2.404(10) 1_655
O14 Al1 1.778(11) .
O14 P2 1.528(11) .
O8 U3 2.224(10) 4_576
Al1 O18 1.763(11) .
Al1 Al2 2.998(7) 3_866
Al1 Al2 2.990(7) .
Al1 O16 1.737(12) .
Al1 O21 2.201(11) .
Al1 O17 1.775(12) 3_866
O18 Al2 1.877(12) .
P2 O7 1.534(11) .
Al2 Al1 2.998(7) 3_866
Al2 Al2 2.986(10) 3_866
Al2 O21 1.942(11) .
Al2 O21 1.908(12) 3_866
Al2 O17 1.859(11) .
Al2 O20 1.919(12) .
Al2 O19 1.866(13) .
O7 U2 2.448(11) 1_655
O11 U1 2.378(11) 1_655
O9 U1 2.331(11) 4_675
O16 P1 1.517(11) 4_675
O21 Al2 1.909(12) 3_866
O17 Al1 1.775(12) 3_866

loop_
_exptl_oxdiff_crystal_face_indexfrac_h
_exptl_oxdiff_crystal_face_indexfrac_k
_exptl_oxdiff_crystal_face_indexfrac_l
_exptl_oxdiff_crystal_face_x
_exptl_oxdiff_crystal_face_y
_exptl_oxdiff_crystal_face_z
0.0347 12.9902 15.9578 -0.9345 0.0076 0.3312
-4.0093 4.9637 -14.9670 0.9230 0.1388 0.3344
0.0095 -16.9324 14.9773 -0.7444 0.2317 -0.6455
-3.0217 -26.9367 -4.9711 0.4889 0.3827 -0.7933
-8.9772 12.9561 -5.9870 0.5497 0.4854 0.6456
5.0173 13.9818 11.9617 -0.8756 -0.3747 0.2852
-6.9951 7.9602 -11.9728 0.8385 0.3445 0.4763
0.0196 -7.9530 16.9678 -0.8945 0.1759 -0.3625
-6.9528 22.9513 7.9752 -0.3240 0.3636 0.8494
-8.9563 -4.9614 16.9735 -0.6281 0.7786 -0.0799
0.9831 -27.9186 5.0045 -0.1784 0.1795 -0.9671
-3.9547 21.9602 11.9646 -0.6318 0.1896 0.7316
8.9563 4.9614 -16.9735 0.6281 -0.7786 0.0799
-12.9640 3.9903 1.0063 0.3316 0.8799 0.3914
-8.9610 21.9416 -0.0052 0.1807 0.4565 0.9049
-1.9769 28.9190 -3.0086 0.0955 -0.1042 1.0085
11.9744 7.9766 -2.0103 -0.2999 -0.9094 0.0280
2.9699 -28.9235 0.0142 0.0376 0.0145 -1.0113
-1.0228 0.9714 -16.9629 0.9572 -0.0525 0.1537
12.9572 -1.0073 -6.9951 -0.0167 -0.9433 -0.2577
